data_4322611
loop_
_publ_author_name
'Ulrich Englich'
'Scott Chadwick'
'Karin Ruhlandt-Senge'

_publ_section_title
;
 Sodium and Potassium Triisopropylbenzenethiolates: Influence on
 Solid-State Structure by Metal and Donor
;
_journal_name_full 'Inorganic Chemistry'
_journal_page_first 283
_journal_page_last 293
_journal_paper_doi 10.1021/ic970769l
_journal_volume 37
_journal_year 1998
_chemical_formula_sum 'C106 H178 Na6 O4 S6'
_chemical_formula_weight 1846.90
_space_group_IT_number 2
_symmetry_cell_setting triclinic
_symmetry_space_group_name_Hall '-P 1'
_symmetry_space_group_name_H-M 'P -1'
_atom_sites_solution_hydrogens geom
_atom_sites_solution_primary direct
_atom_sites_solution_secondary difmap
_audit_creation_method SHELXL
_cell_angle_alpha 89.8470(10)
_cell_angle_beta 77.4750(10)
_cell_angle_gamma 70.1890(10)
_cell_formula_units_Z 2
_cell_length_a 14.4178(3)
_cell_length_b 17.6498(4)
_cell_length_c 26.2052(6)
_cell_measurement_reflns_used 5925
_cell_measurement_temperature 150(2)
_cell_volume 6106.3(2)
_computing_cell_refinement 'Siemens XSCANS'
_computing_data_collection 'Siemens XSCANS'
_computing_data_reduction 'Siemens SHELXTL'
_computing_molecular_graphics 'Siemens SHELXTL'
_computing_publication_material 'Siemens SHELXTL'
_computing_structure_refinement 'SHELXL-93 (Sheldrick, 1993)'
_computing_structure_solution 'SHELXS-86 (Sheldrick, 1990)'
_diffrn_ambient_temperature 150(2)
_diffrn_measurement_device 'Siemens P4'
_diffrn_measurement_method \w
_diffrn_radiation_monochromator graphite
_diffrn_radiation_source 'fine-focus sealed tube'
_diffrn_radiation_type MoK\a
_diffrn_radiation_wavelength 0.71073
_diffrn_reflns_av_R_equivalents 0.0296
_diffrn_reflns_av_sigmaI/netI 0.0905
_diffrn_reflns_limit_h_max 15
_diffrn_reflns_limit_h_min -19
_diffrn_reflns_limit_k_max 23
_diffrn_reflns_limit_k_min -23
_diffrn_reflns_limit_l_max 29
_diffrn_reflns_limit_l_min -34
_diffrn_reflns_number 36626
_diffrn_reflns_theta_max 28.34
_diffrn_reflns_theta_min 1.23
_diffrn_standards_decay_% No
_exptl_absorpt_coefficient_mu 0.175
_exptl_absorpt_correction_T_max 0.97
_exptl_absorpt_correction_T_min 0.86
_exptl_absorpt_correction_type SADABS
_exptl_crystal_colour colorless
_exptl_crystal_density_diffrn 1.005
_exptl_crystal_description plate
_exptl_crystal_F_000 2016
_exptl_crystal_size_max 0.03
_exptl_crystal_size_mid 0.2
_exptl_crystal_size_min 0.8
_refine_diff_density_max 0.551
_refine_diff_density_min -0.404
_refine_diff_density_rms 0.061
_refine_ls_extinction_method none
_refine_ls_goodness_of_fit_all 1.047
_refine_ls_goodness_of_fit_obs 1.202
_refine_ls_hydrogen_treatment riding
_refine_ls_matrix_type full
_refine_ls_number_parameters 1111
_refine_ls_number_reflns 25722
_refine_ls_number_restraints 289
_refine_ls_restrained_S_all 1.043
_refine_ls_restrained_S_obs 1.194
_refine_ls_R_factor_all 0.1311
_refine_ls_R_factor_obs 0.0772
_refine_ls_shift/esd_max -0.001
_refine_ls_shift/esd_mean 0.000
_refine_ls_structure_factor_coef Fsqd
_refine_ls_weighting_details 'w=1/[\s^2^(Fo^2^)+(0.0762P)^2^+3.1993P] where P=(Fo^2^+2Fc^2^)/3'
_refine_ls_weighting_scheme calc
_refine_ls_wR_factor_all 0.1904
_refine_ls_wR_factor_obs 0.1664
_reflns_number_observed 15172
_reflns_number_total 25722
_reflns_observed_criterion >2sigma(I)
_cod_data_source_file ic970769l_2.cif
_cod_data_source_block ube015
_cod_depositor_comments
;
The following automatic conversions were performed:

'_refine_ls_weighting_scheme' value 'calc
w=1/[\s^2^(Fo^2^)+(0.0762P)^2^+3.1993P] where P=(Fo^2^+2Fc^2^)/3' was
changed to 'calc'. New tag '_refine_ls_weighting_details' was
created. The value of the new tag was set to
'w=1/[\s^2^(Fo^2^)+(0.0762P)^2^+3.1993P] where P=(Fo^2^+2Fc^2^)/3'.

Automatic conversion script
Id: cif_fix_values 3143 2015-03-26 13:38:13Z robertas 
;
_cod_database_code 4322611

loop_
_symmetry_equiv_pos_as_xyz
'x, y, z'
'-x, -y, -z'

loop_
_atom_site_aniso_label
_atom_site_aniso_U_11
_atom_site_aniso_U_22
_atom_site_aniso_U_33
_atom_site_aniso_U_23
_atom_site_aniso_U_13
_atom_site_aniso_U_12
Na1 0.0355(7) 0.0348(7) 0.0406(8) 0.0050(6) -0.0096(6) -0.0112(6)
Na2 0.0294(7) 0.0298(7) 0.0343(7) 0.0039(5) -0.0072(5) -0.0093(5)
Na3 0.0318(7) 0.0273(7) 0.0405(8) 0.0033(6) -0.0059(6) -0.0091(6)
S1 0.0220(4) 0.0263(4) 0.0393(5) 0.0024(3) -0.0031(3) -0.0033(3)
S2 0.0342(5) 0.0295(4) 0.0357(5) 0.0105(4) -0.0062(4) -0.0107(4)
S3 0.0279(4) 0.0255(4) 0.0259(4) 0.0003(3) -0.0084(3) -0.0095(3)
C1 0.020(2) 0.034(2) 0.029(2) -0.0026(14) -0.0044(13) -0.0036(13)
C2 0.022(2) 0.036(2) 0.043(2) 0.006(2) -0.0059(15) -0.0022(14)
C3 0.026(2) 0.051(2) 0.053(2) 0.008(2) -0.003(2) -0.006(2)
C4 0.030(2) 0.044(2) 0.050(2) 0.009(2) -0.007(2) 0.005(2)
C5 0.036(2) 0.032(2) 0.043(2) 0.009(2) -0.009(2) 0.003(2)
C6 0.030(2) 0.033(2) 0.032(2) 0.0015(14) -0.0110(14) -0.0040(14)
C7 0.023(2) 0.038(2) 0.052(2) 0.006(2) 0.000(2) -0.0072(15)
C8 0.071(3) 0.052(3) 0.049(3) 0.016(2) -0.009(2) -0.009(2)
C9 0.042(2) 0.048(3) 0.102(4) 0.002(2) -0.005(2) -0.019(2)
C10 0.036(2) 0.051(2) 0.070(3) 0.015(2) -0.006(2) 0.000(2)
C11 0.048(3) 0.081(4) 0.192(7) -0.064(4) -0.049(4) 0.019(3)
C12 0.061(3) 0.070(3) 0.084(4) -0.011(3) 0.004(3) 0.017(3)
C13 0.033(2) 0.031(2) 0.036(2) 0.0104(15) -0.0094(15) -0.0077(15)
C14 0.047(2) 0.043(2) 0.049(2) 0.000(2) -0.014(2) -0.016(2)
C15 0.055(3) 0.047(2) 0.057(3) 0.026(2) -0.013(2) -0.014(2)
C16 0.035(2) 0.026(2) 0.028(2) 0.0044(13) -0.0047(14) -0.0090(14)
C17 0.038(2) 0.038(2) 0.032(2) 0.007(2) -0.0067(15) -0.012(2)
C18 0.050(2) 0.043(2) 0.044(2) 0.022(2) -0.017(2) -0.012(2)
C19 0.059(3) 0.052(2) 0.040(2) 0.023(2) -0.017(2) -0.028(2)
C20 0.041(2) 0.055(2) 0.039(2) 0.014(2) -0.007(2) -0.024(2)
C21 0.034(2) 0.037(2) 0.032(2) 0.0073(15) -0.0082(15) -0.014(2)
C22 0.036(2) 0.055(2) 0.046(2) 0.017(2) -0.009(2) -0.015(2)
C23 0.048(3) 0.075(3) 0.083(4) 0.027(3) -0.012(2) -0.002(2)
C24 0.064(3) 0.104(4) 0.092(4) 0.002(3) -0.017(3) -0.048(3)
C25 0.079(3) 0.092(4) 0.071(3) 0.053(3) -0.032(3) -0.055(3)
C26 0.242(9) 0.248(10) 0.118(6) 0.139(6) -0.113(6) -0.191(8)
C27 0.171(7) 0.056(3) 0.127(6) 0.040(4) 0.003(5) -0.048(4)
C28 0.031(2) 0.045(2) 0.039(2) 0.010(2) -0.008(2) -0.012(2)
C29 0.040(2) 0.081(3) 0.061(3) 0.026(2) -0.015(2) -0.027(2)
C30 0.047(2) 0.045(2) 0.056(3) 0.004(2) -0.009(2) -0.002(2)
C31 0.024(2) 0.0186(15) 0.031(2) -0.0016(12) -0.0106(13) -0.0038(12)
C32 0.027(2) 0.022(2) 0.040(2) 0.0031(14) -0.0120(14) -0.0058(13)
C33 0.028(2) 0.030(2) 0.049(2) 0.001(2) -0.014(2) -0.0102(14)
C34 0.035(2) 0.032(2) 0.045(2) -0.004(2) -0.017(2) -0.011(2)
C35 0.039(2) 0.043(2) 0.030(2) -0.003(2) -0.009(2) -0.012(2)
C36 0.027(2) 0.026(2) 0.031(2) -0.0016(13) -0.0081(14) -0.0072(13)
C37 0.031(2) 0.032(2) 0.040(2) 0.005(2) -0.0056(15) -0.0131(15)
C38 0.043(2) 0.039(2) 0.057(3) 0.007(2) -0.007(2) -0.021(2)
C39 0.038(2) 0.041(2) 0.051(2) -0.008(2) 0.006(2) -0.010(2)
C40 0.049(2) 0.048(2) 0.050(2) -0.005(2) -0.022(2) -0.021(2)
C41 0.127(5) 0.065(3) 0.092(4) 0.012(3) -0.083(4) -0.038(3)
C42 0.071(3) 0.060(3) 0.069(3) -0.021(2) -0.034(2) -0.016(2)
C43 0.037(2) 0.042(2) 0.024(2) -0.0023(14) -0.0019(14) -0.021(2)
C44 0.035(2) 0.064(3) 0.054(3) 0.003(2) -0.003(2) -0.019(2)
C45 0.058(3) 0.052(2) 0.044(2) 0.002(2) -0.009(2) -0.027(2)
O1 0.040(2) 0.051(2) 0.070(2) -0.0096(14) -0.0185(14) -0.0033(13)
C46 0.074(4) 0.094(4) 0.096(4) 0.020(3) -0.033(3) -0.029(3)
C47 0.084(4) 0.201(8) 0.074(4) -0.003(4) -0.007(3) -0.078(5)
C48 0.073(3) 0.067(3) 0.088(4) 0.008(3) -0.036(3) -0.036(3)
C49 0.172(7) 0.106(5) 0.119(5) 0.019(4) -0.093(5) -0.067(5)
O2 0.0388(14) 0.0357(13) 0.0404(14) -0.0033(11) -0.0036(11) -0.0158(11)
C50 0.041(2) 0.038(2) 0.061(3) -0.011(2) -0.008(2) -0.010(2)
C51 0.054(3) 0.065(3) 0.046(2) -0.003(2) -0.020(2) -0.012(2)
C52 0.050(2) 0.053(2) 0.043(2) 0.004(2) 0.001(2) -0.025(2)
C53 0.070(3) 0.073(3) 0.061(3) 0.029(2) -0.014(2) -0.026(3)
Na4 0.0457(8) 0.0412(8) 0.0316(7) 0.0014(6) -0.0076(6) -0.0204(6)
Na5 0.0466(8) 0.0430(8) 0.0400(8) 0.0036(6) -0.0173(7) -0.0168(7)
Na6 0.0505(9) 0.0484(9) 0.0409(8) -0.0018(7) -0.0094(7) -0.0144(7)
S4 0.0307(4) 0.0383(5) 0.0314(5) 0.0003(4) -0.0067(4) -0.0139(4)
S5 0.0499(6) 0.0439(5) 0.0275(5) -0.0011(4) -0.0046(4) -0.0181(4)
S6 0.0575(6) 0.0369(5) 0.0415(5) 0.0007(4) -0.0196(4) -0.0242(4)
C54 0.029(2) 0.043(2) 0.035(2) -0.007(2) -0.0032(15) -0.013(2)
C55 0.041(2) 0.038(2) 0.061(3) 0.004(2) -0.015(2) -0.010(2)
C56 0.048(3) 0.051(3) 0.085(3) 0.007(2) -0.022(2) -0.007(2)
C57 0.039(2) 0.065(3) 0.092(4) -0.004(3) -0.016(2) -0.007(2)
C58 0.038(2) 0.086(4) 0.070(3) -0.006(3) 0.002(2) -0.027(2)
C59 0.037(2) 0.061(3) 0.052(3) -0.002(2) -0.005(2) -0.020(2)
C60 0.058(3) 0.043(2) 0.058(3) 0.004(2) -0.017(2) -0.018(2)
C61 0.087(4) 0.072(3) 0.080(4) 0.027(3) -0.033(3) -0.027(3)
C62 0.080(3) 0.056(3) 0.086(4) -0.001(3) -0.009(3) -0.032(3)
C63 0.037(3) 0.090(4) 0.176(7) -0.019(4) -0.030(3) -0.005(3)
C64A 0.009(6) 0.087(7) 0.166(11) -0.009(8) -0.008(7) 0.001(5)
C65A 0.029(4) 0.065(8) 0.182(12) 0.005(8) -0.012(6) 0.026(5)
C64B 0.009(6) 0.087(7) 0.166(11) -0.009(8) -0.008(7) 0.001(5)
C65B 0.029(4) 0.065(8) 0.182(12) 0.005(8) -0.012(6) 0.026(5)
C64C 0.009(6) 0.087(7) 0.166(11) -0.009(8) -0.008(7) 0.001(5)
C65C 0.029(4) 0.065(8) 0.182(12) 0.005(8) -0.012(6) 0.026(5)
C66 0.043(2) 0.080(3) 0.044(2) -0.002(2) -0.003(2) -0.033(2)
C67 0.094(4) 0.103(4) 0.058(3) 0.009(3) 0.001(3) -0.055(3)
C68 0.059(3) 0.072(3) 0.073(3) 0.011(3) -0.019(2) -0.029(2)
C69 0.042(2) 0.040(2) 0.030(2) -0.002(2) -0.001(2) -0.021(2)
C70 0.040(2) 0.035(2) 0.030(2) -0.0003(15) 0.0004(15) -0.015(2)
C71 0.052(2) 0.036(2) 0.031(2) -0.003(2) 0.002(2) -0.018(2)
C72 0.041(2) 0.040(2) 0.037(2) 0.006(2) -0.003(2) -0.020(2)
C73 0.044(2) 0.027(2) 0.046(2) 0.004(2) -0.007(2) -0.013(2)
C74 0.040(2) 0.037(2) 0.038(2) -0.006(2) 0.002(2) -0.018(2)
C75 0.063(3) 0.034(2) 0.028(2) 0.002(2) -0.002(2) -0.017(2)
C76 0.069(3) 0.045(2) 0.060(3) 0.006(2) -0.014(2) -0.011(2)
C77 0.088(3) 0.039(2) 0.036(2) -0.001(2) -0.006(2) -0.025(2)
C78 0.055(2) 0.038(2) 0.046(2) 0.010(2) -0.002(2) -0.015(2)
C79 0.064(3) 0.070(3) 0.043(2) 0.014(2) 0.001(2) -0.027(2)
C80 0.063(3) 0.057(3) 0.051(3) 0.018(2) -0.015(2) -0.013(2)
C81 0.055(3) 0.040(2) 0.050(2) -0.012(2) -0.001(2) -0.015(2)
C82 0.088(4) 0.065(3) 0.074(3) -0.013(3) -0.024(3) -0.037(3)
C83 0.099(4) 0.031(2) 0.060(3) -0.007(2) 0.002(3) -0.018(2)
C84 0.045(2) 0.036(2) 0.043(2) -0.001(2) -0.013(2) -0.020(2)
C85 0.068(3) 0.048(2) 0.054(3) 0.011(2) -0.028(2) -0.035(2)
C86 0.081(3) 0.037(2) 0.065(3) 0.017(2) -0.038(2) -0.029(2)
C87 0.069(3) 0.035(2) 0.056(3) 0.002(2) -0.025(2) -0.022(2)
C88 0.068(3) 0.045(2) 0.046(2) -0.001(2) -0.028(2) -0.024(2)
C89 0.054(2) 0.036(2) 0.045(2) -0.001(2) -0.021(2) -0.018(2)
C90 0.116(4) 0.055(3) 0.072(3) 0.020(2) -0.057(3) -0.046(3)
C91 0.132(5) 0.078(4) 0.139(6) 0.028(4) -0.096(5) -0.037(4)
C92 0.173(6) 0.102(5) 0.051(3) 0.003(3) -0.037(4) -0.057(5)
C93 0.090(3) 0.039(2) 0.073(3) 0.004(2) -0.035(3) -0.027(2)
C94 0.105(4) 0.052(3) 0.104(4) -0.001(3) -0.031(3) -0.042(3)
C95 0.147(5) 0.053(3) 0.069(3) -0.007(3) -0.020(3) -0.041(3)
C96 0.082(3) 0.043(2) 0.054(3) 0.004(2) -0.040(2) -0.030(2)
C97 0.117(5) 0.067(3) 0.146(6) 0.027(3) -0.098(4) -0.035(3)
C98 0.109(5) 0.084(4) 0.101(5) 0.038(3) -0.024(4) -0.028(4)
O3 0.057(2) 0.068(2) 0.050(2) 0.0109(14) -0.0263(14) -0.0171(15)
C99 0.047(3) 0.088(4) 0.070(3) 0.008(3) -0.026(2) -0.026(2)
C100 0.060(3) 0.078(3) 0.065(3) 0.006(3) -0.017(2) -0.028(3)
C101 0.082(3) 0.083(3) 0.056(3) 0.022(2) -0.036(3) -0.034(3)
C102 0.064(3) 0.105(4) 0.062(3) 0.031(3) -0.025(2) -0.033(3)
O4 0.079(2) 0.058(2) 0.060(2) -0.009(2) -0.008(2) -0.011(2)
C103 0.207(9) 0.092(5) 0.175(8) 0.015(5) -0.106(7) -0.056(6)
C104 0.092(4) 0.140(6) 0.078(4) 0.021(4) -0.020(3) -0.059(4)
C105 0.126(6) 0.109(6) 0.121(6) -0.034(5) 0.004(5) -0.034(5)
C106 0.212(10) 0.167(8) 0.123(7) -0.048(6) 0.034(7) -0.087(8)

loop_
_atom_site_label
_atom_site_type_symbol
_atom_site_fract_x
_atom_site_fract_y
_atom_site_fract_z
_atom_site_U_iso_or_equiv
_atom_site_thermal_displace_type
_atom_site_occupancy
_atom_site_calc_flag
_atom_site_refinement_flags
_atom_site_disorder_group
Na1 Na 0.67295(10) -0.10084(8) 0.56577(5) 0.0371(3) Uani 1 d . .
Na2 Na 0.62664(9) -0.00211(7) 0.43679(5) 0.0314(3) Uani 1 d . .
Na3 Na 0.43185(9) 0.20521(7) 0.51738(5) 0.0339(3) Uani 1 d . .
S1 S 0.74775(6) -0.15856(5) 0.45870(3) 0.0312(2) Uani 1 d . .
S2 S 0.49793(6) 0.14949(5) 0.41027(3) 0.0335(2) Uani 1 d . .
S3 S 0.54678(6) 0.05232(5) 0.54476(3) 0.0260(2) Uani 1 d . .
C1 C 0.8748(2) -0.2286(2) 0.43726(12) 0.0292(7) Uani 1 d . .
C2 C 0.9514(2) -0.2067(2) 0.40410(14) 0.0359(8) Uani 1 d . .
C3 C 1.0494(3) -0.2643(2) 0.3891(2) 0.0464(9) Uani 1 d . .
H3A H 1.1010(3) -0.2488(2) 0.3675(2) 0.056 Uiso 1 calc R .
C4 C 1.0746(3) -0.3433(2) 0.4044(2) 0.0463(9) Uani 1 d . .
C5 C 0.9991(3) -0.3629(2) 0.43689(14) 0.0409(9) Uani 1 d . .
H5A H 1.0150(3) -0.4159(2) 0.44841(14) 0.049 Uiso 1 calc R .
C6 C 0.9001(2) -0.3090(2) 0.45391(13) 0.0326(7) Uani 1 d . .
C7 C 0.9316(2) -0.1264(2) 0.38035(15) 0.0396(8) Uani 1 d . .
H7A H 0.8608(2) -0.0912(2) 0.39728(15) 0.048 Uiso 1 calc R .
C8 C 0.9379(3) -0.1377(3) 0.3214(2) 0.0613(12) Uani 1 d . .
H8A H 0.9249(3) -0.0853(3) 0.3063(2) 0.092 Uiso 1 calc R .
H8B H 0.8871(3) -0.1606(3) 0.3162(2) 0.092 Uiso 1 calc R .
H8C H 1.0056(3) -0.1744(3) 0.3040(2) 0.092 Uiso 1 calc R .
C9 C 1.0027(3) -0.0828(3) 0.3898(2) 0.0647(13) Uani 1 d . .
H9A H 0.9864(3) -0.0313(3) 0.3735(2) 0.097 Uiso 1 calc R .
H9B H 1.0730(3) -0.1166(3) 0.3742(2) 0.097 Uiso 1 calc R .
H9C H 0.9942(3) -0.0728(3) 0.4275(2) 0.097 Uiso 1 calc R .
C10 C 1.1800(3) -0.4077(3) 0.3848(2) 0.0574(11) Uani 1 d . .
H10A H 1.1729(3) -0.4597(3) 0.3969(2) 0.069 Uiso 1 calc R .
C11 C 1.2550(4) -0.3948(3) 0.4109(3) 0.114(3) Uani 1 d . .
H11A H 1.2279(4) -0.3872(3) 0.4489(3) 0.172 Uiso 1 calc R .
H11B H 1.2694(4) -0.3466(3) 0.3985(3) 0.172 Uiso 1 calc R .
H11C H 1.3176(4) -0.4419(3) 0.4025(3) 0.172 Uiso 1 calc R .
C12 C 1.2123(4) -0.4200(3) 0.3268(2) 0.085(2) Uani 1 d . .
H12A H 1.1584(4) -0.4281(3) 0.3127(2) 0.128 Uiso 1 calc R .
H12B H 1.2740(4) -0.4676(3) 0.3167(2) 0.128 Uiso 1 calc R .
H12C H 1.2258(4) -0.3723(3) 0.3127(2) 0.128 Uiso 1 calc R .
C13 C 0.8200(2) -0.3392(2) 0.48492(13) 0.0340(8) Uani 1 d . .
H13A H 0.7697(2) -0.2939(2) 0.50996(13) 0.041 Uiso 1 calc R .
C14 C 0.7651(3) -0.3614(2) 0.44632(15) 0.0460(9) Uani 1 d . .
H14A H 0.7126(3) -0.3812(2) 0.46548(15) 0.069 Uiso 1 calc R .
H14B H 0.8139(3) -0.4036(2) 0.42011(15) 0.069 Uiso 1 calc R .
H14C H 0.7337(3) -0.3134(2) 0.42876(15) 0.069 Uiso 1 calc R .
C15 C 0.8600(3) -0.4115(2) 0.5164(2) 0.0541(11) Uani 1 d . .
H15A H 0.8034(3) -0.4271(2) 0.5352(2) 0.081 Uiso 1 calc R .
H15B H 0.8933(3) -0.3967(2) 0.5417(2) 0.081 Uiso 1 calc R .
H15C H 0.9088(3) -0.4570(2) 0.4925(2) 0.081 Uiso 1 calc R .
C16 C 0.5294(2) 0.2153(2) 0.36337(12) 0.0305(7) Uani 1 d . .
C17 C 0.4537(3) 0.2722(2) 0.34252(13) 0.0364(8) Uani 1 d . .
C18 C 0.4796(3) 0.3266(2) 0.30856(15) 0.0456(9) Uani 1 d . .
H18A H 0.4280(3) 0.3643(2) 0.29490(15) 0.055 Uiso 1 calc R .
C19 C 0.5773(3) 0.3280(2) 0.29392(15) 0.0471(9) Uani 1 d . .
C20 C 0.6510(3) 0.2711(2) 0.31390(14) 0.0437(9) Uani 1 d . .
H20A H 0.7186(3) 0.2708(2) 0.30435(14) 0.052 Uiso 1 calc R .
C21 C 0.6305(2) 0.2145(2) 0.34724(13) 0.0340(8) Uani 1 d . .
C22 C 0.3456(3) 0.2728(2) 0.3539(2) 0.0462(9) Uani 1 d . .
H22A H 0.3282(3) 0.2591(2) 0.3909(2) 0.055 Uiso 1 calc R .
C23 C 0.2670(3) 0.3548(3) 0.3482(2) 0.0744(14) Uani 1 d . .
H23A H 0.2719(3) 0.3965(3) 0.3709(2) 0.112 Uiso 1 calc R .
H23B H 0.1989(3) 0.3517(3) 0.3583(2) 0.112 Uiso 1 calc R .
H23C H 0.2801(3) 0.3683(3) 0.3116(2) 0.112 Uiso 1 calc R .
C24 C 0.3385(4) 0.2088(3) 0.3191(2) 0.082(2) Uani 1 d . .
H24A H 0.2685(4) 0.2095(3) 0.3267(2) 0.123 Uiso 1 calc R .
H24B H 0.3834(4) 0.1558(3) 0.3257(2) 0.123 Uiso 1 calc R .
H24C H 0.3588(4) 0.2191(3) 0.2824(2) 0.123 Uiso 1 calc R .
C25 C 0.6030(4) 0.3901(3) 0.2582(2) 0.0716(14) Uani 1 d . .
H25A H 0.6786(4) 0.3704(3) 0.2466(2) 0.086 Uiso 1 calc R .
C26 C 0.5634(7) 0.3898(5) 0.2079(3) 0.164(4) Uani 1 d . .
H26A H 0.5874(7) 0.3345(5) 0.1919(3) 0.245 Uiso 1 calc R .
H26B H 0.5885(7) 0.4239(5) 0.1830(3) 0.245 Uiso 1 calc R .
H26C H 0.4892(7) 0.4108(5) 0.2168(3) 0.245 Uiso 1 calc R .
C27 C 0.5735(6) 0.4701(3) 0.2879(3) 0.122(3) Uani 1 d . .
H27A H 0.5908(6) 0.5087(3) 0.2640(3) 0.183 Uiso 1 calc R .
H27B H 0.6099(6) 0.4640(3) 0.3160(3) 0.183 Uiso 1 calc R .
H27C H 0.5003(6) 0.4901(3) 0.3030(3) 0.183 Uiso 1 calc R .
C28 C 0.7153(2) 0.1512(2) 0.36576(14) 0.0385(8) Uani 1 d . .
H28A H 0.6894(2) 0.1459(2) 0.40371(14) 0.046 Uiso 1 calc R .
C29 C 0.8127(3) 0.1717(3) 0.3609(2) 0.0581(11) Uani 1 d . .
H29A H 0.8632(3) 0.1279(3) 0.3736(2) 0.087 Uiso 1 calc R .
H29B H 0.7970(3) 0.2222(3) 0.3819(2) 0.087 Uiso 1 calc R .
H29C H 0.8397(3) 0.1779(3) 0.3241(2) 0.087 Uiso 1 calc R .
C30 C 0.7419(3) 0.0685(2) 0.3361(2) 0.0537(10) Uani 1 d . .
H30A H 0.7966(3) 0.0281(2) 0.3484(2) 0.081 Uiso 1 calc R .
H30B H 0.7639(3) 0.0725(2) 0.2984(2) 0.081 Uiso 1 calc R .
H30C H 0.6820(3) 0.0522(2) 0.3428(2) 0.081 Uiso 1 calc R .
C31 C 0.5876(2) 0.0951(2) 0.59417(12) 0.0248(7) Uani 1 d . .
C32 C 0.6641(2) 0.1300(2) 0.57996(13) 0.0297(7) Uani 1 d . .
C33 C 0.6918(2) 0.1645(2) 0.62011(14) 0.0347(8) Uani 1 d . .
H33A H 0.7438(2) 0.1871(2) 0.61071(14) 0.042 Uiso 1 calc R .
C34 C 0.6464(3) 0.1670(2) 0.67251(14) 0.0361(8) Uani 1 d . .
C35 C 0.5715(3) 0.1328(2) 0.68558(14) 0.0376(8) Uani 1 d . .
H35A H 0.5393(3) 0.1344(2) 0.72146(14) 0.045 Uiso 1 calc R .
C36 C 0.5417(2) 0.0960(2) 0.64777(12) 0.0285(7) Uani 1 d . .
C37 C 0.7164(2) 0.1308(2) 0.52323(13) 0.0344(8) Uani 1 d . .
H37A H 0.6647(2) 0.1377(2) 0.50194(13) 0.041 Uiso 1 calc R .
C38 C 0.7573(3) 0.2009(2) 0.5128(2) 0.0455(9) Uani 1 d . .
H38A H 0.7899(3) 0.1977(2) 0.4755(2) 0.068 Uiso 1 calc R .
H38B H 0.8068(3) 0.1972(2) 0.5339(2) 0.068 Uiso 1 calc R .
H38C H 0.7011(3) 0.2525(2) 0.5222(2) 0.068 Uiso 1 calc R .
C39 C 0.8024(3) 0.0509(2) 0.5027(2) 0.0473(10) Uani 1 d . .
H39A H 0.8340(3) 0.0540(2) 0.4661(2) 0.071 Uiso 1 calc R .
H39B H 0.7750(3) 0.0068(2) 0.5051(2) 0.071 Uiso 1 calc R .
H39C H 0.8531(3) 0.0406(2) 0.5239(2) 0.071 Uiso 1 calc R .
C40 C 0.6755(3) 0.2078(2) 0.7151(2) 0.0461(9) Uani 1 d . .
H40A H 0.7379(3) 0.2195(2) 0.6982(2) 0.055 Uiso 1 calc R .
C41 C 0.7009(4) 0.1531(3) 0.7582(2) 0.084(2) Uani 1 d . .
H41A H 0.7545(4) 0.1022(3) 0.7431(2) 0.126 Uiso 1 calc R .
H41B H 0.6405(4) 0.1421(3) 0.7765(2) 0.126 Uiso 1 calc R .
H41C H 0.7243(4) 0.1795(3) 0.7831(2) 0.126 Uiso 1 calc R .
C42 C 0.5921(3) 0.2887(3) 0.7359(2) 0.0655(13) Uani 1 d . .
H42A H 0.5782(3) 0.3220(3) 0.7065(2) 0.098 Uiso 1 calc R .
H42B H 0.6141(3) 0.3167(3) 0.7605(2) 0.098 Uiso 1 calc R .
H42C H 0.5303(3) 0.2792(3) 0.7539(2) 0.098 Uiso 1 calc R .
C43 C 0.4579(2) 0.0609(2) 0.66667(12) 0.0330(8) Uani 1 d . .
H43A H 0.4650(2) 0.0193(2) 0.63888(12) 0.040 Uiso 1 calc R .
C44 C 0.3544(3) 0.1260(2) 0.6721(2) 0.0516(10) Uani 1 d . .
H44A H 0.3514(3) 0.1522(2) 0.6392(2) 0.077 Uiso 1 calc R .
H44B H 0.3432(3) 0.1663(2) 0.7005(2) 0.077 Uiso 1 calc R .
H44C H 0.3018(3) 0.1014(2) 0.6801(2) 0.077 Uiso 1 calc R .
C45 C 0.4648(3) 0.0190(2) 0.71735(15) 0.0495(10) Uani 1 d . .
H45A H 0.5319(3) -0.0227(2) 0.71309(15) 0.074 Uiso 1 calc R .
H45B H 0.4127(3) -0.0061(2) 0.72554(15) 0.074 Uiso 1 calc R .
H45C H 0.4542(3) 0.0588(2) 0.74600(15) 0.074 Uiso 1 calc R .
O1 O 0.8100(2) -0.1139(2) 0.60131(11) 0.0558(7) Uani 1 d . .
C46 C 0.8936(4) -0.1891(3) 0.5810(2) 0.086(2) Uani 1 d . .
H46A H 0.9219(4) -0.2153(3) 0.6104(2) 0.103 Uiso 1 calc R .
H46B H 0.8673(4) -0.2262(3) 0.5653(2) 0.103 Uiso 1 calc R .
C47 C 0.9707(4) -0.1765(5) 0.5433(2) 0.114(2) Uani 1 d . .
H47A H 1.0248(4) -0.2284(5) 0.5309(2) 0.171 Uiso 1 calc R .
H47B H 0.9980(4) -0.1407(5) 0.5588(2) 0.171 Uiso 1 calc R .
H47C H 0.9435(4) -0.1517(5) 0.5137(2) 0.171 Uiso 1 calc R .
C48 C 0.8246(4) -0.0577(3) 0.6348(2) 0.0700(13) Uani 1 d . .
H48A H 0.7601(4) -0.0117(3) 0.6455(2) 0.084 Uiso 1 calc R .
H48B H 0.8754(4) -0.0365(3) 0.6142(2) 0.084 Uiso 1 calc R .
C49 C 0.8574(6) -0.0883(4) 0.6817(3) 0.118(2) Uani 1 d . .
H49A H 0.8651(6) -0.0449(4) 0.7018(3) 0.176 Uiso 1 calc R .
H49B H 0.9225(6) -0.1328(4) 0.6719(3) 0.176 Uiso 1 calc R .
H49C H 0.8068(6) -0.1079(4) 0.7032(3) 0.176 Uiso 1 calc R .
O2 O 0.4959(2) 0.31236(14) 0.52229(9) 0.0384(6) Uani 1 d . .
C50 C 0.4845(3) 0.3662(2) 0.5660(2) 0.0482(10) Uani 1 d . .
H50A H 0.4354(3) 0.4201(2) 0.5630(2) 0.058 Uiso 1 calc R .
H50B H 0.5504(3) 0.3723(2) 0.5659(2) 0.058 Uiso 1 calc R .
C51 C 0.4480(3) 0.3336(3) 0.6163(2) 0.0561(11) Uani 1 d . .
H51A H 0.4405(3) 0.3707(3) 0.6459(2) 0.084 Uiso 1 calc R .
H51B H 0.4973(3) 0.2806(3) 0.6193(2) 0.084 Uiso 1 calc R .
H51C H 0.3825(3) 0.3283(3) 0.6165(2) 0.084 Uiso 1 calc R .
C52 C 0.5390(3) 0.3359(2) 0.47267(15) 0.0487(10) Uani 1 d . .
H52A H 0.5684(3) 0.2882(2) 0.44700(15) 0.058 Uiso 1 calc R .
H52B H 0.5948(3) 0.3543(2) 0.47685(15) 0.058 Uiso 1 calc R .
C53 C 0.4636(4) 0.4022(3) 0.4512(2) 0.0682(13) Uani 1 d . .
H53A H 0.4975(4) 0.4154(3) 0.4175(2) 0.102 Uiso 1 calc R .
H53B H 0.4354(4) 0.4502(3) 0.4760(2) 0.102 Uiso 1 calc R .
H53C H 0.4089(4) 0.3840(3) 0.4461(2) 0.102 Uiso 1 calc R .
Na4 Na -0.05644(10) 0.41271(8) 0.04168(5) 0.0383(3) Uani 1 d . .
Na5 Na 0.12677(11) 0.50549(8) 0.09753(5) 0.0417(3) Uani 1 d . .
Na6 Na 0.12526(11) 0.35165(9) -0.09732(6) 0.0475(4) Uani 1 d . .
S4 S 0.13609(6) 0.43169(5) -0.00359(3) 0.0330(2) Uani 1 d . .
S5 S -0.06767(7) 0.49339(6) 0.13951(3) 0.0406(2) Uani 1 d . .
S6 S 0.06828(8) 0.66085(5) 0.05456(4) 0.0419(2) Uani 1 d . .
C54 C 0.2682(2) 0.3751(2) -0.00842(13) 0.0363(8) Uani 1 d . .
C55 C 0.2983(3) 0.3146(2) 0.02581(15) 0.0472(9) Uani 1 d D .
C56 C 0.4014(3) 0.2735(3) 0.0219(2) 0.0629(12) Uani 1 d . .
H56A H 0.4210(3) 0.2331(3) 0.0454(2) 0.075 Uiso 1 calc R .
C57 C 0.4761(3) 0.2893(3) -0.0148(2) 0.0681(13) Uani 1 d D .
C58 C 0.4456(3) 0.3479(3) -0.0485(2) 0.0657(13) Uani 1 d . .
H58A H 0.4959(3) 0.3595(3) -0.0740(2) 0.079 Uiso 1 calc R .
C59 C 0.3431(3) 0.3912(2) -0.04669(15) 0.0502(10) Uani 1 d D .
C60 C 0.2208(3) 0.2922(2) 0.06725(13) 0.0526(10) Uani 1 d D .
H60A H 0.1617(3) 0.3428(2) 0.08035(13) 0.063 Uiso 1 calc R .
C61 C 0.2598(4) 0.2554(3) 0.1144(2) 0.0776(14) Uani 1 d D .
H61A H 0.2836(4) 0.2928(3) 0.1309(2) 0.116 Uiso 1 calc R .
H61B H 0.3159(4) 0.2043(3) 0.1029(2) 0.116 Uiso 1 calc R .
H61C H 0.2051(4) 0.2455(3) 0.1397(2) 0.116 Uiso 1 calc R .
C62 C 0.1834(4) 0.2354(2) 0.0408(2) 0.0734(14) Uani 1 d D .
H62A H 0.1585(4) 0.2600(2) 0.0106(2) 0.110 Uiso 1 calc R .
H62B H 0.1283(4) 0.2254(2) 0.0658(2) 0.110 Uiso 1 calc R .
H62C H 0.2391(4) 0.1842(2) 0.0290(2) 0.110 Uiso 1 calc R .
C63 C 0.5882(3) 0.2451(3) -0.0153(2) 0.105(2) Uani 1 d D .
C64A C 0.6283(12) 0.3098(11) -0.0017(10) 0.094(4) Uani 0.33 d PD 1
H64A H 0.5962(12) 0.3316(11) 0.0347(10) 0.141 Uiso 0.33 calc PR 1
H64B H 0.6129(12) 0.3533(11) -0.0252(10) 0.141 Uiso 0.33 calc PR 1
H64C H 0.7018(12) 0.2862(11) -0.0057(10) 0.141 Uiso 0.33 calc PR 1
C65A C 0.6367(13) 0.2100(9) -0.0715(3) 0.105(4) Uani 0.33 d PD 1
H65A H 0.6099(13) 0.1684(9) -0.0795(3) 0.158 Uiso 0.33 calc PR 1
H65B H 0.7102(13) 0.1859(9) -0.0759(3) 0.158 Uiso 0.33 calc PR 1
H65C H 0.6213(13) 0.2530(9) -0.0954(3) 0.158 Uiso 0.33 calc PR 1
C64B C 0.6178(12) 0.2887(9) 0.0249(6) 0.094(4) Uani 0.33 d PD 2
H64D H 0.5962(12) 0.3465(9) 0.0198(6) 0.141 Uiso 0.33 calc PR 2
H64E H 0.6915(12) 0.2671(9) 0.0206(6) 0.141 Uiso 0.33 calc PR 2
H64F H 0.5850(12) 0.2804(9) 0.0603(6) 0.141 Uiso 0.33 calc PR 2
C65B C 0.6209(10) 0.1551(4) -0.0083(7) 0.105(4) Uani 0.33 d PD 2
H65D H 0.6012(10) 0.1281(4) -0.0346(7) 0.158 Uiso 0.33 calc PR 2
H65E H 0.5880(10) 0.1462(4) 0.0269(7) 0.158 Uiso 0.33 calc PR 2
H65F H 0.6946(10) 0.1330(4) -0.0128(7) 0.158 Uiso 0.33 calc PR 2
C64C C 0.6541(11) 0.2905(11) -0.0027(11) 0.094(4) Uani 0.33 d PD 3
H64G H 0.6144(11) 0.3326(11) 0.0256(11) 0.141 Uiso 0.33 calc PR 3
H64H H 0.6780(11) 0.3153(11) -0.0339(11) 0.141 Uiso 0.33 calc PR 3
H64I H 0.7123(11) 0.2528(11) 0.0085(11) 0.141 Uiso 0.33 calc PR 3
C65C C 0.6476(11) 0.1793(9) -0.0591(6) 0.105(4) Uani 0.33 d PD 3
H65G H 0.6038(11) 0.1508(9) -0.0666(6) 0.158 Uiso 0.33 calc PR 3
H65H H 0.7058(11) 0.1410(9) -0.0482(6) 0.158 Uiso 0.33 calc PR 3
H65I H 0.6715(11) 0.2036(9) -0.0906(6) 0.158 Uiso 0.33 calc PR 3
C66 C 0.3179(3) 0.4556(2) -0.08577(12) 0.0537(11) Uani 1 d D .
H66A H 0.2478(3) 0.4638(2) -0.08980(12) 0.064 Uiso 1 calc R .
C67 C 0.3885(4) 0.4321(3) -0.13988(14) 0.083(2) Uani 1 d D .
H67A H 0.3879(4) 0.3808(3) -0.15372(14) 0.124 Uiso 1 calc R .
H67B H 0.4574(4) 0.4262(3) -0.13740(14) 0.124 Uiso 1 calc R .
H67C H 0.3657(4) 0.4742(3) -0.16341(14) 0.124 Uiso 1 calc R .
C68 C 0.3172(3) 0.5351(2) -0.0633(2) 0.0655(12) Uani 1 d D .
H68A H 0.2713(3) 0.5493(2) -0.0285(2) 0.098 Uiso 1 calc R .
H68B H 0.2940(3) 0.5777(2) -0.0865(2) 0.098 Uiso 1 calc R .
H68C H 0.3858(3) 0.5297(2) -0.0605(2) 0.098 Uiso 1 calc R .
C69 C -0.0941(3) 0.4612(2) 0.20450(13) 0.0363(8) Uani 1 d . .
C70 C -0.1285(3) 0.5173(2) 0.24934(13) 0.0356(8) Uani 1 d . .
C71 C -0.1415(3) 0.4892(2) 0.29879(14) 0.0410(9) Uani 1 d . .
H71A H -0.1658(3) 0.5275(2) 0.32829(14) 0.049 Uiso 1 calc R .
C72 C -0.1211(3) 0.4081(2) 0.30782(14) 0.0388(8) Uani 1 d . .
C73 C -0.0907(3) 0.3545(2) 0.26358(14) 0.0396(8) Uani 1 d . .
H73A H -0.0781(3) 0.2988(2) 0.26827(14) 0.047 Uiso 1 calc R .
C74 C -0.0778(3) 0.3789(2) 0.21249(14) 0.0387(8) Uani 1 d . .
C75 C -0.1551(2) 0.6081(2) 0.24386(12) 0.0431(9) Uani 1 d D .
H75A H -0.1088(2) 0.6151(2) 0.21122(12) 0.052 Uiso 1 calc R .
C76 C -0.2627(3) 0.6443(2) 0.2365(2) 0.0606(12) Uani 1 d D .
H76A H -0.2704(3) 0.6142(2) 0.2073(2) 0.091 Uiso 1 calc R .
H76B H -0.2768(3) 0.7010(2) 0.2289(2) 0.091 Uiso 1 calc R .
H76C H -0.3104(3) 0.6412(2) 0.2687(2) 0.091 Uiso 1 calc R .
C77 C -0.1412(3) 0.6539(2) 0.28902(13) 0.0548(11) Uani 1 d D .
H77A H -0.0715(3) 0.6299(2) 0.29323(13) 0.082 Uiso 1 calc R .
H77B H -0.1884(3) 0.6508(2) 0.32139(13) 0.082 Uiso 1 calc R .
H77C H -0.1547(3) 0.7106(2) 0.28156(13) 0.082 Uiso 1 calc R .
C78 C -0.1283(2) 0.3795(2) 0.36290(12) 0.0478(10) Uani 1 d D .
H78A H -0.1088(2) 0.3194(2) 0.35936(12) 0.057 Uiso 1 calc R .
C79 C -0.2349(2) 0.4128(3) 0.39732(15) 0.0603(12) Uani 1 d D .
H79A H -0.2820(2) 0.4003(3) 0.37969(15) 0.090 Uiso 1 calc R .
H79B H -0.2551(2) 0.4714(3) 0.40357(15) 0.090 Uiso 1 calc R .
H79C H -0.2365(2) 0.3880(3) 0.43088(15) 0.090 Uiso 1 calc R .
C80 C -0.0538(2) 0.3981(3) 0.3895(2) 0.0587(11) Uani 1 d D .
H80A H 0.0145(2) 0.3763(3) 0.3668(2) 0.088 Uiso 1 calc R .
H80B H -0.0546(2) 0.3733(3) 0.4230(2) 0.088 Uiso 1 calc R .
H80C H -0.0732(2) 0.4567(3) 0.3957(2) 0.088 Uiso 1 calc R .
C81 C -0.0468(3) 0.3162(2) 0.16579(15) 0.0504(10) Uani 1 d D .
H81A H 0.0059(3) 0.3281(2) 0.13868(15) 0.060 Uiso 1 calc R .
C82 C -0.1366(3) 0.3262(2) 0.1416(2) 0.0719(14) Uani 1 d D .
H82A H -0.1654(3) 0.3825(2) 0.1337(2) 0.108 Uiso 1 calc R .
H82B H -0.1882(3) 0.3115(2) 0.1663(2) 0.108 Uiso 1 calc R .
H82C H -0.1141(3) 0.2910(2) 0.1091(2) 0.108 Uiso 1 calc R .
C83 C -0.0007(3) 0.2291(2) 0.1784(2) 0.0675(13) Uani 1 d D .
H83A H 0.0569(3) 0.2237(2) 0.1940(2) 0.101 Uiso 1 calc R .
H83B H 0.0223(3) 0.1935(2) 0.1462(2) 0.101 Uiso 1 calc R .
H83C H -0.0518(3) 0.2141(2) 0.2033(2) 0.101 Uiso 1 calc R .
C84 C 0.0753(3) 0.7528(2) 0.07998(14) 0.0392(8) Uani 1 d . .
C85 C 0.0404(3) 0.8264(2) 0.0561(2) 0.0504(10) Uani 1 d . .
C86 C 0.0403(3) 0.8972(2) 0.0793(2) 0.0552(11) Uani 1 d . .
H86A H 0.0179(3) 0.9457(2) 0.0625(2) 0.066 Uiso 1 calc R .
C87 C 0.0708(3) 0.9011(2) 0.1254(2) 0.0507(10) Uani 1 d . .
C88 C 0.1080(3) 0.8286(2) 0.1470(2) 0.0497(10) Uani 1 d . .
H88A H 0.1327(3) 0.8289(2) 0.1778(2) 0.060 Uiso 1 calc R .
C89 C 0.1112(3) 0.7545(2) 0.12588(15) 0.0429(9) Uani 1 d . .
C90 C 0.0042(3) 0.8330(2) 0.0048(2) 0.0709(14) Uani 1 d D .
H90A H -0.0054(3) 0.7813(2) -0.0034(2) 0.085 Uiso 1 calc R .
C91 C -0.0958(3) 0.9017(3) 0.0085(2) 0.106(2) Uani 1 d D .
H91A H -0.1475(3) 0.8940(3) 0.0372(2) 0.159 Uiso 1 calc R .
H91B H -0.1171(3) 0.9019(3) -0.0246(2) 0.159 Uiso 1 calc R .
H91C H -0.0875(3) 0.9532(3) 0.0154(2) 0.159 Uiso 1 calc R .
C92 C 0.0855(4) 0.8438(3) -0.0395(2) 0.104(2) Uani 1 d D .
H92A H 0.1495(4) 0.7992(3) -0.0415(2) 0.156 Uiso 1 calc R .
H92B H 0.0944(4) 0.8952(3) -0.0328(2) 0.156 Uiso 1 calc R .
H92C H 0.0648(4) 0.8439(3) -0.0727(2) 0.156 Uiso 1 calc R .
C93 C 0.0661(3) 0.9819(2) 0.14862(14) 0.0633(12) Uani 1 d D .
H93A H 0.0212(3) 1.0253(2) 0.13138(14) 0.076 Uiso 1 calc R .
C94 C 0.1694(3) 0.9912(3) 0.1368(2) 0.082(2) Uani 1 d D .
H94A H 0.1982(3) 0.9824(3) 0.0989(2) 0.123 Uiso 1 calc R .
H94B H 0.2144(3) 0.9514(3) 0.1549(2) 0.123 Uiso 1 calc R .
H94C H 0.1623(3) 1.0457(3) 0.1490(2) 0.123 Uiso 1 calc R .
C95 C 0.0194(4) 0.9951(3) 0.20711(15) 0.088(2) Uani 1 d D .
H95A H -0.0471(4) 0.9888(3) 0.21387(15) 0.132 Uiso 1 calc R .
H95B H 0.0115(4) 1.0497(3) 0.21968(15) 0.132 Uiso 1 calc R .
H95C H 0.0636(4) 0.9553(3) 0.22552(15) 0.132 Uiso 1 calc R .
C96 C 0.1540(3) 0.6783(2) 0.15297(13) 0.0535(11) Uani 1 d D .
H96A H 0.1741(3) 0.6315(2) 0.12654(13) 0.064 Uiso 1 calc R .
C97 C 0.2476(3) 0.6729(3) 0.1726(2) 0.098(2) Uani 1 d D .
H97A H 0.2996(3) 0.6792(3) 0.1435(2) 0.147 Uiso 1 calc R .
H97B H 0.2739(3) 0.6203(3) 0.1865(2) 0.147 Uiso 1 calc R .
H97C H 0.2299(3) 0.7159(3) 0.2004(2) 0.147 Uiso 1 calc R .
C98 C 0.0722(3) 0.6688(3) 0.1973(2) 0.099(2) Uani 1 d D .
H98A H 0.0125(3) 0.6724(3) 0.1839(2) 0.149 Uiso 1 calc R .
H98B H 0.0536(3) 0.7118(3) 0.2251(2) 0.149 Uiso 1 calc R .
H98C H 0.0976(3) 0.6161(3) 0.2113(2) 0.149 Uiso 1 calc R .
O3 O 0.2595(2) 0.4591(2) 0.14494(11) 0.0573(7) Uani 1 d . .
C99 C 0.3642(3) 0.4527(3) 0.1220(2) 0.0659(13) Uani 1 d . .
H99A H 0.4088(3) 0.3953(3) 0.1178(2) 0.079 Uiso 1 calc R .
H99B H 0.3876(3) 0.4823(3) 0.1456(2) 0.079 Uiso 1 calc R .
C100 C 0.3702(3) 0.4877(3) 0.0695(2) 0.0663(12) Uani 1 d . .
H10B H 0.4403(3) 0.4834(3) 0.0542(2) 0.099 Uiso 1 calc R .
H10C H 0.3265(3) 0.5447(3) 0.0739(2) 0.099 Uiso 1 calc R .
H10D H 0.3476(3) 0.4579(3) 0.0461(2) 0.099 Uiso 1 calc R .
C101 C 0.2501(4) 0.4349(3) 0.1976(2) 0.0688(13) Uani 1 d . .
H10E H 0.2634(4) 0.4731(3) 0.2202(2) 0.083 Uiso 1 calc R .
H10F H 0.3001(4) 0.3803(3) 0.1982(2) 0.083 Uiso 1 calc R .
C102 C 0.1444(3) 0.4342(3) 0.2177(2) 0.0742(14) Uani 1 d . .
H10G H 0.1369(3) 0.4177(3) 0.2537(2) 0.111 Uiso 1 calc R .
H10H H 0.1321(3) 0.3960(3) 0.1953(2) 0.111 Uiso 1 calc R .
H10I H 0.0955(3) 0.4884(3) 0.2173(2) 0.111 Uiso 1 calc R .
O4 O 0.2473(3) 0.2237(2) -0.12576(12) 0.0704(9) Uani 1 d . .
C103 C 0.2394(7) 0.1570(4) -0.1506(4) 0.147(3) Uani 1 d . .
H10J H 0.3060(7) 0.1277(4) -0.1742(4) 0.176 Uiso 1 calc R .
H10K H 0.2266(7) 0.1205(4) -0.1234(4) 0.176 Uiso 1 calc R .
C104 C 0.1667(5) 0.1707(4) -0.1794(2) 0.099(2) Uani 1 d . .
H10L H 0.1695(5) 0.1191(4) -0.1946(2) 0.148 Uiso 1 calc R .
H10M H 0.1793(5) 0.2050(4) -0.2076(2) 0.148 Uiso 1 calc R .
H10N H 0.0996(5) 0.1978(4) -0.1566(2) 0.148 Uiso 1 calc R .
C105 C 0.3402(6) 0.1976(4) -0.1028(3) 0.126(3) Uani 1 d . .
H10O H 0.3329(6) 0.2393(4) -0.0755(3) 0.151 Uiso 1 calc R .
H10P H 0.3451(6) 0.1466(4) -0.0858(3) 0.151 Uiso 1 calc R .
C106 C 0.4273(7) 0.1863(5) -0.1404(3) 0.173(4) Uani 1 d . .
H10Q H 0.4856(7) 0.1695(5) -0.1242(3) 0.260 Uiso 1 calc R .
H10R H 0.4231(7) 0.2369(5) -0.1569(3) 0.260 Uiso 1 calc R .
H10S H 0.4353(7) 0.1443(5) -0.1671(3) 0.260 Uiso 1 calc R .

loop_
_atom_type_symbol
_atom_type_description
_atom_type_scat_dispersion_real
_atom_type_scat_dispersion_imag
_atom_type_scat_source
C C 0.0033 0.0016 'International Tables Vol C Tables 4.2.6.8 and 6.1.1.4'
H H 0.0000 0.0000 'International Tables Vol C Tables 4.2.6.8 and 6.1.1.4'
O O 0.0106 0.0060 'International Tables Vol C Tables 4.2.6.8 and 6.1.1.4'
Na Na 0.0362 0.0249 'International Tables Vol C Tables 4.2.6.8 and 6.1.1.4'
S S 0.1246 0.1234 'International Tables Vol C Tables 4.2.6.8 and 6.1.1.4'

loop_
_geom_angle_atom_site_label_1
_geom_angle_atom_site_label_2
_geom_angle_atom_site_label_3
_geom_angle
_geom_angle_site_symmetry_1
_geom_angle_site_symmetry_3
_geom_angle_publ_flag
O1 Na1 S2 136.26(10) . 2_656 ?
O1 Na1 S3 121.14(9) . . ?
S2 Na1 S3 89.00(4) 2_656 . ?
O1 Na1 S1 107.82(8) . . ?
S2 Na1 S1 99.77(5) 2_656 . ?
S3 Na1 S1 94.26(5) . . ?
O1 Na1 Na3 144.35(8) . 2_656 ?
S2 Na1 Na3 48.94(3) 2_656 2_656 ?
S3 Na1 Na3 91.38(4) . 2_656 ?
S1 Na1 Na3 50.84(3) . 2_656 ?
O1 Na1 Na2 125.75(9) . . ?
S2 Na1 Na2 97.92(4) 2_656 . ?
S3 Na1 Na2 47.05(3) . . ?
S1 Na1 Na2 47.24(3) . . ?
Na3 Na1 Na2 64.85(3) 2_656 . ?
O1 Na1 Na2 152.32(8) . 2_656 ?
S2 Na1 Na2 44.58(3) 2_656 2_656 ?
S3 Na1 Na2 44.50(3) . 2_656 ?
S1 Na1 Na2 97.76(4) . 2_656 ?
Na3 Na1 Na2 61.95(3) 2_656 2_656 ?
Na2 Na1 Na2 65.96(4) . 2_656 ?
S3 Na2 S1 93.41(4) . . ?
S3 Na2 S3 81.09(4) . 2_656 ?
S1 Na2 S3 89.71(4) . 2_656 ?
S3 Na2 S2 88.98(4) . . ?
S1 Na2 S2 175.73(5) . . ?
S3 Na2 S2 87.15(4) 2_656 . ?
S3 Na2 Na1 46.70(3) . . ?
S1 Na2 Na1 46.75(3) . . ?
S3 Na2 Na1 84.79(4) 2_656 . ?
S2 Na2 Na1 135.65(5) . . ?
S3 Na2 Na3 44.63(3) . . ?
S1 Na2 Na3 138.04(5) . . ?
S3 Na2 Na3 84.53(4) 2_656 . ?
S2 Na2 Na3 44.48(3) . . ?
Na1 Na2 Na3 91.30(4) . . ?
S3 Na2 Na3 84.02(4) . 2_656 ?
S1 Na2 Na3 45.76(3) . 2_656 ?
S3 Na2 Na3 44.03(3) 2_656 2_656 ?
S2 Na2 Na3 131.18(4) . 2_656 ?
Na1 Na2 Na3 55.53(3) . 2_656 ?
Na3 Na2 Na3 115.13(3) . 2_656 ?
S3 Na2 Na1 81.15(4) . 2_656 ?
S1 Na2 Na1 133.42(4) . 2_656 ?
S3 Na2 Na1 43.70(3) 2_656 2_656 ?
S2 Na2 Na1 43.52(3) . 2_656 ?
Na1 Na2 Na1 114.04(4) . 2_656 ?
Na3 Na2 Na1 54.32(3) . 2_656 ?
Na3 Na2 Na1 87.70(3) 2_656 2_656 ?
O2 Na3 S2 103.64(7) . . ?
O2 Na3 S3 117.05(8) . . ?
S2 Na3 S3 90.34(4) . . ?
O2 Na3 S1 145.46(7) . 2_656 ?
S2 Na3 S1 97.74(4) . 2_656 ?
S3 Na3 S1 89.29(4) . 2_656 ?
O2 Na3 Na1 144.45(8) . 2_656 ?
S2 Na3 Na1 48.90(3) . 2_656 ?
S3 Na3 Na1 88.66(4) . 2_656 ?
S1 Na3 Na1 48.86(3) 2_656 2_656 ?
O2 Na3 Na2 116.58(7) . . ?
S2 Na3 Na2 45.53(3) . . ?
S3 Na3 Na2 44.95(3) . . ?
S1 Na3 Na2 97.77(4) 2_656 . ?
Na1 Na3 Na2 63.73(3) 2_656 . ?
O2 Na3 Na2 155.62(8) . 2_656 ?
S2 Na3 Na2 93.69(4) . 2_656 ?
S3 Na3 Na2 44.82(3) . 2_656 ?
S1 Na3 Na2 44.54(3) 2_656 2_656 ?
Na1 Na3 Na2 59.62(3) 2_656 2_656 ?
Na2 Na3 Na2 64.87(3) . 2_656 ?
C1 S1 Na1 119.33(11) . . ?
C1 S1 Na2 138.84(12) . . ?
Na1 S1 Na2 86.01(4) . . ?
C1 S1 Na3 124.16(11) . 2_656 ?
Na1 S1 Na3 80.30(4) . 2_656 ?
Na2 S1 Na3 89.70(4) . 2_656 ?
C16 S2 Na1 130.52(12) . 2_656 ?
C16 S2 Na3 118.85(11) . . ?
Na1 S2 Na3 82.16(4) 2_656 . ?
C16 S2 Na2 128.90(11) . . ?
Na1 S2 Na2 91.90(4) 2_656 . ?
Na3 S2 Na2 89.99(4) . . ?
C31 S3 Na1 87.28(10) . . ?
C31 S3 Na3 93.40(10) . . ?
Na1 S3 Na3 175.86(5) . . ?
C31 S3 Na2 135.61(11) . . ?
Na1 S3 Na2 86.25(4) . . ?
Na3 S3 Na2 90.42(4) . . ?
C31 S3 Na2 125.16(11) . 2_656 ?
Na1 S3 Na2 91.79(4) . 2_656 ?
Na3 S3 Na2 91.15(4) . 2_656 ?
Na2 S3 Na2 98.92(4) . 2_656 ?
C2 C1 C6 118.6(3) . . ?
C2 C1 S1 121.7(2) . . ?
C6 C1 S1 119.7(2) . . ?
C3 C2 C1 118.7(3) . . ?
C3 C2 C7 117.8(3) . . ?
C1 C2 C7 123.3(3) . . ?
C4 C3 C2 123.1(3) . . ?
C5 C4 C3 116.9(3) . . ?
C5 C4 C10 120.1(3) . . ?
C3 C4 C10 122.9(4) . . ?
C4 C5 C6 123.4(3) . . ?
C5 C6 C1 119.1(3) . . ?
C5 C6 C13 119.1(3) . . ?
C1 C6 C13 121.5(3) . . ?
C2 C7 C9 113.1(3) . . ?
C2 C7 C8 110.1(3) . . ?
C9 C7 C8 110.6(3) . . ?
C11 C10 C12 114.7(4) . . ?
C11 C10 C4 111.7(4) . . ?
C12 C10 C4 113.1(4) . . ?
C6 C13 C15 114.8(3) . . ?
C6 C13 C14 107.8(3) . . ?
C15 C13 C14 109.7(3) . . ?
C17 C16 C21 118.0(3) . . ?
C17 C16 S2 120.9(2) . . ?
C21 C16 S2 121.0(2) . . ?
C18 C17 C16 119.6(3) . . ?
C18 C17 C22 118.6(3) . . ?
C16 C17 C22 121.7(3) . . ?
C19 C18 C17 122.8(3) . . ?
C18 C19 C20 117.0(3) . . ?
C18 C19 C25 121.8(4) . . ?
C20 C19 C25 121.1(4) . . ?
C19 C20 C21 123.0(3) . . ?
C20 C21 C16 119.5(3) . . ?
C20 C21 C28 120.5(3) . . ?
C16 C21 C28 119.9(3) . . ?
C24 C22 C17 109.9(3) . . ?
C24 C22 C23 109.7(4) . . ?
C17 C22 C23 114.0(3) . . ?
C27 C25 C19 111.3(4) . . ?
C27 C25 C26 116.8(6) . . ?
C19 C25 C26 110.0(4) . . ?
C21 C28 C30 110.2(3) . . ?
C21 C28 C29 114.8(3) . . ?
C30 C28 C29 109.3(3) . . ?
C36 C31 C32 119.3(3) . . ?
C36 C31 S3 120.1(2) . . ?
C32 C31 S3 120.6(2) . . ?
C33 C32 C31 118.5(3) . . ?
C33 C32 C37 119.6(3) . . ?
C31 C32 C37 121.9(3) . . ?
C34 C33 C32 122.8(3) . . ?
C33 C34 C35 117.8(3) . . ?
C33 C34 C40 121.5(3) . . ?
C35 C34 C40 120.6(3) . . ?
C34 C35 C36 122.4(3) . . ?
C35 C36 C31 119.2(3) . . ?
C35 C36 C43 117.9(3) . . ?
C31 C36 C43 122.9(3) . . ?
C32 C37 C39 112.2(3) . . ?
C32 C37 C38 114.0(3) . . ?
C39 C37 C38 109.1(3) . . ?
C41 C40 C42 112.5(4) . . ?
C41 C40 C34 111.9(3) . . ?
C42 C40 C34 110.1(3) . . ?
C44 C43 C45 110.7(3) . . ?
C44 C43 C36 110.3(3) . . ?
C45 C43 C36 113.8(3) . . ?
C48 O1 C46 119.3(3) . . ?
C48 O1 Na1 129.2(3) . . ?
C46 O1 Na1 111.2(3) . . ?
C47 C46 O1 112.5(5) . . ?
O1 C48 C49 116.2(4) . . ?
C50 O2 C52 113.4(3) . . ?
C50 O2 Na3 130.3(2) . . ?
C52 O2 Na3 115.4(2) . . ?
O2 C50 C51 110.1(3) . . ?
O2 C52 C53 113.4(3) . . ?
S4 Na4 S5 88.30(4) 2_565 . ?
S4 Na4 S4 82.71(4) 2_565 . ?
S5 Na4 S4 90.75(4) . . ?
S4 Na4 S6 89.01(4) 2_565 2_565 ?
S5 Na4 S6 173.94(6) . 2_565 ?
S4 Na4 S6 94.29(5) . 2_565 ?
S4 Na4 Na6 85.69(4) 2_565 . ?
S5 Na4 Na6 138.32(5) . . ?
S4 Na4 Na6 47.58(3) . . ?
S6 Na4 Na6 46.76(3) 2_565 . ?
S4 Na4 Na5 85.58(4) 2_565 . ?
S5 Na4 Na5 44.90(3) . . ?
S4 Na4 Na5 45.92(3) . . ?
S6 Na4 Na5 140.20(5) 2_565 . ?
Na6 Na4 Na5 93.49(4) . . ?
S4 Na4 Na5 44.92(3) 2_565 2_565 ?
S5 Na4 Na5 133.22(5) . 2_565 ?
S4 Na4 Na5 83.78(4) . 2_565 ?
S6 Na4 Na5 44.40(3) 2_565 2_565 ?
Na6 Na4 Na5 54.07(3) . 2_565 ?
Na5 Na4 Na5 116.08(4) . 2_565 ?
S4 Na4 Na6 44.58(3) 2_565 2_565 ?
S5 Na4 Na6 44.06(3) . 2_565 ?
S4 Na4 Na6 81.21(4) . 2_565 ?
S6 Na4 Na6 133.58(5) 2_565 2_565 ?
Na6 Na4 Na6 114.84(4) . 2_565 ?
Na5 Na4 Na6 53.09(3) . 2_565 ?
Na5 Na4 Na6 89.31(4) 2_565 2_565 ?
O3 Na5 S5 120.29(9) . . ?
O3 Na5 S6 124.29(9) . . ?
S5 Na5 S6 100.56(5) . . ?
O3 Na5 S4 123.77(9) . . ?
S5 Na5 S4 90.99(4) . . ?
S6 Na5 S4 88.42(5) . . ?
O3 Na5 Na6 146.37(9) . 2_565 ?
S5 Na5 Na6 50.48(4) . 2_565 ?
S6 Na5 Na6 50.08(4) . 2_565 ?
S4 Na5 Na6 89.83(4) . 2_565 ?
O3 Na5 Na4 137.18(9) . . ?
S5 Na5 Na4 45.34(3) . . ?
S6 Na5 Na4 98.33(4) . . ?
S4 Na5 Na4 45.72(3) . . ?
Na6 Na5 Na4 64.47(4) 2_565 . ?
O3 Na5 Na4 145.48(9) . 2_565 ?
S5 Na5 Na4 93.86(4) . 2_565 ?
S6 Na5 Na4 44.75(3) . 2_565 ?
S4 Na5 Na4 43.98(3) . 2_565 ?
Na6 Na5 Na4 59.93(4) 2_565 2_565 ?
Na4 Na5 Na4 63.92(4) . 2_565 ?
O4 Na6 S6 110.72(10) . 2_565 ?
O4 Na6 S5 135.93(10) . 2_565 ?
S6 Na6 S5 101.08(5) 2_565 2_565 ?
O4 Na6 S4 117.44(10) . . ?
S6 Na6 S4 95.47(5) 2_565 . ?
S5 Na6 S4 87.93(5) 2_565 . ?
O4 Na6 Na5 147.38(11) . 2_565 ?
S6 Na6 Na5 50.82(4) 2_565 2_565 ?
S5 Na6 Na5 50.26(4) 2_565 2_565 ?
S4 Na6 Na5 92.95(4) . 2_565 ?
O4 Na6 Na4 125.50(10) . . ?
S6 Na6 Na4 47.80(3) 2_565 . ?
S5 Na6 Na4 98.41(5) 2_565 . ?
S4 Na6 Na4 47.72(3) . . ?
Na5 Na6 Na4 66.00(4) 2_565 . ?
O4 Na6 Na4 148.95(11) . 2_565 ?
S6 Na6 Na4 97.25(4) 2_565 2_565 ?
S5 Na6 Na4 44.31(3) 2_565 2_565 ?
S4 Na6 Na4 43.95(3) . 2_565 ?
Na5 Na6 Na4 62.44(4) 2_565 2_565 ?
Na4 Na6 Na4 65.16(4) . 2_565 ?
C54 S4 Na4 125.81(12) . 2_565 ?
C54 S4 Na6 94.82(11) . . ?
Na4 S4 Na6 91.47(5) 2_565 . ?
C54 S4 Na4 136.86(13) . . ?
Na4 S4 Na4 97.29(4) 2_565 . ?
Na6 S4 Na4 84.71(4) . . ?
C54 S4 Na5 89.07(11) . . ?
Na4 S4 Na5 91.10(4) 2_565 . ?
Na6 S4 Na5 172.86(5) . . ?
Na4 S4 Na5 88.36(4) . . ?
C69 S5 Na5 119.14(12) . . ?
C69 S5 Na6 132.95(12) . 2_565 ?
Na5 S5 Na6 79.27(5) . 2_565 ?
C69 S5 Na4 128.13(11) . . ?
Na5 S5 Na4 89.76(4) . . ?
Na6 S5 Na4 91.64(5) 2_565 . ?
C84 S6 Na6 110.66(12) . 2_565 ?
C84 S6 Na5 126.66(13) . . ?
Na6 S6 Na5 79.10(5) 2_565 . ?
C84 S6 Na4 140.61(13) . 2_565 ?
Na6 S6 Na4 85.44(4) 2_565 2_565 ?
Na5 S6 Na4 90.85(4) . 2_565 ?
C55 C54 C59 119.0(3) . . ?
C55 C54 S4 120.8(3) . . ?
C59 C54 S4 120.2(3) . . ?
C56 C55 C54 119.3(3) . . ?
C56 C55 C60 118.9(4) . . ?
C54 C55 C60 121.8(3) . . ?
C57 C56 C55 122.6(4) . . ?
C58 C57 C56 117.6(4) . . ?
C58 C57 C63 122.2(5) . . ?
C56 C57 C63 120.2(5) . . ?
C57 C58 C59 122.6(4) . . ?
C58 C59 C54 118.9(4) . . ?
C58 C59 C66 118.2(4) . . ?
C54 C59 C66 122.9(3) . . ?
C62 C60 C61 110.6(2) . . ?
C62 C60 C55 108.5(3) . . ?
C61 C60 C55 114.5(3) . . ?
C65A C63 C64A 110.7(2) . . ?
C65C C63 C64C 110.7(2) . . ?
C65B C63 C64B 110.6(2) . . ?
C65C C63 C57 116.6(7) . . ?
C65A C63 C57 104.8(7) . . ?
C65B C63 C57 117.2(6) . . ?
C64A C63 C57 105.8(8) . . ?
C64C C63 C57 121.1(8) . . ?
C64B C63 C57 108.7(7) . . ?
C68 C66 C67 110.7(2) . . ?
C68 C66 C59 109.4(3) . . ?
C67 C66 C59 113.7(3) . . ?
C74 C69 C70 118.2(3) . . ?
C74 C69 S5 120.7(3) . . ?
C70 C69 S5 121.1(3) . . ?
C71 C70 C69 119.2(3) . . ?
C71 C70 C75 119.5(3) . . ?
C69 C70 C75 121.3(3) . . ?
C70 C71 C72 123.8(3) . . ?
C73 C72 C71 116.2(3) . . ?
C73 C72 C78 122.0(3) . . ?
C71 C72 C78 121.8(3) . . ?
C72 C73 C74 123.0(3) . . ?
C73 C74 C69 119.5(3) . . ?
C73 C74 C81 119.7(3) . . ?
C69 C74 C81 120.8(3) . . ?
C77 C75 C76 110.5(2) . . ?
C77 C75 C70 114.2(3) . . ?
C76 C75 C70 109.6(3) . . ?
C80 C78 C79 110.4(2) . . ?
C80 C78 C72 111.6(3) . . ?
C79 C78 C72 113.1(3) . . ?
C82 C81 C83 110.5(2) . . ?
C82 C81 C74 110.0(3) . . ?
C83 C81 C74 114.6(3) . . ?
C89 C84 C85 118.3(3) . . ?
C89 C84 S6 120.6(3) . . ?
C85 C84 S6 121.1(3) . . ?
C86 C85 C84 119.1(3) . . ?
C86 C85 C90 116.8(4) . . ?
C84 C85 C90 124.0(3) . . ?
C87 C86 C85 123.7(4) . . ?
C86 C87 C88 116.3(3) . . ?
C86 C87 C93 120.1(4) . . ?
C88 C87 C93 123.5(3) . . ?
C87 C88 C89 123.4(4) . . ?
C88 C89 C84 119.1(3) . . ?
C88 C89 C96 118.9(3) . . ?
C84 C89 C96 122.0(3) . . ?
C92 C90 C91 110.3(2) . . ?
C92 C90 C85 109.4(3) . . ?
C91 C90 C85 112.6(4) . . ?
C95 C93 C94 110.8(2) . . ?
C95 C93 C87 112.2(3) . . ?
C94 C93 C87 111.8(3) . . ?
C98 C96 C97 110.6(2) . . ?
C98 C96 C89 110.1(3) . . ?
C97 C96 C89 114.6(3) . . ?
C101 O3 C99 110.3(3) . . ?
C101 O3 Na5 127.2(3) . . ?
C99 O3 Na5 122.5(2) . . ?
O3 C99 C100 109.6(3) . . ?
O3 C101 C102 108.6(3) . . ?
C103 O4 C105 110.0(5) . . ?
C103 O4 Na6 130.0(4) . . ?
C105 O4 Na6 117.8(3) . . ?
C104 C103 O4 118.0(7) . . ?
C106 C105 O4 111.7(7) . . ?

loop_
_geom_bond_atom_site_label_1
_geom_bond_atom_site_label_2
_geom_bond_distance
_geom_bond_site_symmetry_2
_geom_bond_publ_flag
Na1 O1 2.305(3) . ?
Na1 S2 2.8216(15) 2_656 ?
Na1 S3 2.831(2) . ?
Na1 S1 2.834(2) . ?
Na1 Na3 3.709(2) 2_656 ?
Na1 Na2 3.881(2) . ?
Na1 Na2 4.095(2) 2_656 ?
Na2 S3 2.8471(14) . ?
Na2 S1 2.8569(15) . ?
Na2 S3 2.8717(14) 2_656 ?
Na2 S2 2.8757(15) . ?
Na2 Na3 4.030(2) . ?
Na2 Na3 4.073(2) 2_656 ?
Na2 Na1 4.095(2) 2_656 ?
Na3 O2 2.384(2) . ?
Na3 S2 2.824(2) . ?
Na3 S3 2.8313(15) . ?
Na3 S1 2.9179(14) 2_656 ?
Na3 Na1 3.710(2) 2_656 ?
Na3 Na2 4.073(2) 2_656 ?
S1 C1 1.795(3) . ?
S1 Na3 2.9178(14) 2_656 ?
S2 C16 1.782(3) . ?
S2 Na1 2.8216(15) 2_656 ?
S3 C31 1.797(3) . ?
S3 Na2 2.8716(14) 2_656 ?
C1 C2 1.413(4) . ?
C1 C6 1.432(5) . ?
C2 C3 1.404(4) . ?
C2 C7 1.507(5) . ?
C3 C4 1.398(5) . ?
C4 C5 1.372(5) . ?
C4 C10 1.535(5) . ?
C5 C6 1.394(4) . ?
C6 C13 1.513(5) . ?
C7 C9 1.532(5) . ?
C7 C8 1.538(5) . ?
C10 C11 1.475(6) . ?
C10 C12 1.484(6) . ?
C13 C15 1.531(5) . ?
C13 C14 1.537(5) . ?
C16 C17 1.418(5) . ?
C16 C21 1.422(4) . ?
C17 C18 1.396(5) . ?
C17 C22 1.517(5) . ?
C18 C19 1.386(5) . ?
C19 C20 1.389(5) . ?
C19 C25 1.529(5) . ?
C20 C21 1.389(5) . ?
C21 C28 1.519(5) . ?
C22 C24 1.498(6) . ?
C22 C23 1.536(5) . ?
C25 C27 1.495(7) . ?
C25 C26 1.547(7) . ?
C28 C30 1.543(5) . ?
C28 C29 1.544(5) . ?
C31 C36 1.414(4) . ?
C31 C32 1.420(4) . ?
C32 C33 1.410(4) . ?
C32 C37 1.517(5) . ?
C33 C34 1.381(5) . ?
C34 C35 1.388(5) . ?
C34 C40 1.533(4) . ?
C35 C36 1.402(4) . ?
C36 C43 1.528(4) . ?
C37 C39 1.532(5) . ?
C37 C38 1.541(4) . ?
C40 C41 1.509(6) . ?
C40 C42 1.529(5) . ?
C43 C44 1.522(5) . ?
C43 C45 1.524(5) . ?
O1 C48 1.422(5) . ?
O1 C46 1.462(6) . ?
C46 C47 1.396(7) . ?
C48 C49 1.451(7) . ?
O2 C50 1.436(4) . ?
O2 C52 1.439(4) . ?
C50 C51 1.497(6) . ?
C52 C53 1.505(6) . ?
Na4 S4 2.864(2) 2_565 ?
Na4 S5 2.883(2) . ?
Na4 S4 2.902(2) . ?
Na4 S6 2.903(2) 2_565 ?
Na4 Na6 3.907(2) . ?
Na4 Na5 4.053(2) . ?
Na4 Na5 4.124(2) 2_565 ?
Na4 Na6 4.125(2) 2_565 ?
Na5 O3 2.417(3) . ?
Na5 S5 2.860(2) . ?
Na5 S6 2.886(2) . ?
Na5 S4 2.912(2) . ?
Na5 Na6 3.655(2) 2_565 ?
Na5 Na4 4.124(2) 2_565 ?
Na6 O4 2.345(3) . ?
Na6 S6 2.855(2) 2_565 ?
Na6 S5 2.870(2) 2_565 ?
Na6 S4 2.896(2) . ?
Na6 Na5 3.655(2) 2_565 ?
Na6 Na4 4.125(2) 2_565 ?
S4 C54 1.802(3) . ?
S4 Na4 2.864(2) 2_565 ?
S5 C69 1.797(3) . ?
S5 Na6 2.870(2) 2_565 ?
S6 C84 1.799(3) . ?
S6 Na6 2.855(2) 2_565 ?
S6 Na4 2.903(2) 2_565 ?
C54 C55 1.408(5) . ?
C54 C59 1.411(5) . ?
C55 C56 1.396(5) . ?
C55 C60 1.536(4) . ?
C56 C57 1.383(6) . ?
C57 C58 1.379(7) . ?
C57 C63 1.535(4) . ?
C58 C59 1.405(6) . ?
C59 C66 1.533(4) . ?
C60 C62 1.519(2) . ?
C60 C61 1.520(2) . ?
C63 C65C 1.518(2) . ?
C63 C65A 1.518(2) . ?
C63 C65B 1.518(2) . ?
C63 C64A 1.519(2) . ?
C63 C64C 1.519(2) . ?
C63 C64B 1.519(2) . ?
C66 C68 1.519(2) . ?
C66 C67 1.520(2) . ?
C69 C74 1.413(5) . ?
C69 C70 1.423(4) . ?
C70 C71 1.384(5) . ?
C70 C75 1.532(5) . ?
C71 C72 1.391(5) . ?
C72 C73 1.390(5) . ?
C72 C78 1.522(5) . ?
C73 C74 1.398(5) . ?
C74 C81 1.536(5) . ?
C75 C77 1.520(2) . ?
C75 C76 1.520(2) . ?
C78 C80 1.520(2) . ?
C78 C79 1.520(2) . ?
C81 C82 1.521(2) . ?
C81 C83 1.521(2) . ?
C84 C89 1.413(5) . ?
C84 C85 1.422(5) . ?
C85 C86 1.391(5) . ?
C85 C90 1.534(5) . ?
C86 C87 1.382(5) . ?
C87 C88 1.382(5) . ?
C87 C93 1.526(5) . ?
C88 C89 1.404(5) . ?
C89 C96 1.521(5) . ?
C90 C92 1.521(2) . ?
C90 C91 1.521(2) . ?
C93 C95 1.518(2) . ?
C93 C94 1.518(2) . ?
C96 C98 1.519(2) . ?
C96 C97 1.520(2) . ?
O3 C101 1.436(5) . ?
O3 C99 1.464(5) . ?
C99 C100 1.505(6) . ?
C101 C102 1.504(6) . ?
O4 C103 1.395(7) . ?
O4 C105 1.516(8) . ?
C103 C104 1.378(8) . ?
C105 C106 1.373(9) . ?

loop_
_cod_changelog_entry_id
_cod_changelog_entry_author
_cod_changelog_entry_date
_cod_changelog_entry_text
1 'Vaitkus, Antanas' 2024-11-17T23:38:10+02:00
;
 Replaced the '&G' character sequence with the backslash character ('\')
 in the '_diffrn_measurement_method' data value.
;
